data_4069920
loop_
_publ_author_name
'Ren, Shikuo'
'Deng, Liang'
'Chan, Hoi-Shan'
'Xie, Zuowei'

_publ_section_title
;
 Synthesis and Structural Characterization of Zirconium&#x2212;Carboryne
 Complexes
;
_journal_issue 19
_journal_name_full Organometallics
_journal_page_first 5749
_journal_paper_doi 10.1021/om900504g
_journal_volume 28
_journal_year 2009
_chemical_formula_sum 'C36 H88 B20 O8 Zr2'
_chemical_formula_weight 1047.70
_chemical_name_systematic
; 
 ? 
;
_space_group_IT_number 14
_symmetry_cell_setting monoclinic
_symmetry_space_group_name_Hall '-P 2ybc'
_symmetry_space_group_name_H-M 'P 1 21/c 1'
_atom_sites_solution_hydrogens geom
_atom_sites_solution_primary direct
_atom_sites_solution_secondary difmap
_audit_creation_method SHELXL-97
_cell_angle_alpha 90.00
_cell_angle_beta 92.043(5)
_cell_angle_gamma 90.00
_cell_formula_units_Z 4
_cell_length_a 10.989(3)
_cell_length_b 30.219(7)
_cell_length_c 17.541(4)
_cell_measurement_temperature 293(2)
_cell_volume 5821(2)
_computing_cell_refinement 'BRUKER SMART CCD DIFFRACTOMETER'
_computing_data_collection 'BRUKER SMART CCD DIFFRACTOMETER'
_computing_data_reduction 'BRUKER SMART CCD DIFFRACTOMETER'
_computing_molecular_graphics 'SIEMENS SHELXTL'
_computing_publication_material 'SIEMENS SHELXTL'
_computing_structure_refinement 'SHELXL-97 (Sheldrick, 1997)'
_computing_structure_solution 'SHELXS-97 (Sheldrick, 1990)'
_diffrn_ambient_temperature 293(2)
_diffrn_measured_fraction_theta_full 0.999
_diffrn_measured_fraction_theta_max 0.999
_diffrn_measurement_device_type 'BRUKER SMART CCD DIFFRACTOMETER'
_diffrn_measurement_method 'OMEGA SCAN'
_diffrn_radiation_monochromator graphite
_diffrn_radiation_source 'fine-focus sealed tube'
_diffrn_radiation_type MoK\a
_diffrn_radiation_wavelength 0.71073
_diffrn_reflns_av_R_equivalents 0.0946
_diffrn_reflns_av_sigmaI/netI 0.1190
_diffrn_reflns_limit_h_max 13
_diffrn_reflns_limit_h_min -13
_diffrn_reflns_limit_k_max 31
_diffrn_reflns_limit_k_min -35
_diffrn_reflns_limit_l_max 20
_diffrn_reflns_limit_l_min -20
_diffrn_reflns_number 31310
_diffrn_reflns_theta_full 25.00
_diffrn_reflns_theta_max 25.00
_diffrn_reflns_theta_min 1.34
_exptl_absorpt_coefficient_mu 0.399
_exptl_absorpt_correction_T_max 1.0000
_exptl_absorpt_correction_T_min 0.669589
_exptl_absorpt_correction_type multi-scan
_exptl_absorpt_process_details 'SADABS (Sheldrick, 1996)'
_exptl_crystal_colour colourless
_exptl_crystal_density_diffrn 1.195
_exptl_crystal_density_method 'not measured'
_exptl_crystal_description block
_exptl_crystal_F_000 2192
_exptl_crystal_size_max 0.50
_exptl_crystal_size_mid 0.40
_exptl_crystal_size_min 0.30
_refine_diff_density_max 0.449
_refine_diff_density_min -0.377
_refine_diff_density_rms 0.082
_refine_ls_extinction_method none
_refine_ls_goodness_of_fit_ref 1.023
_refine_ls_hydrogen_treatment riding
_refine_ls_matrix_type full
_refine_ls_number_parameters 595
_refine_ls_number_reflns 10234
_refine_ls_number_restraints 0
_refine_ls_restrained_S_all 1.023
_refine_ls_R_factor_all 0.1473
_refine_ls_R_factor_gt 0.0599
_refine_ls_shift/su_max 0.004
_refine_ls_shift/su_mean 0.001
_refine_ls_structure_factor_coef Fsqd
_refine_ls_weighting_details 'calc w=1/[\s^2^(Fo^2^)+(0.0895P)^2^+0.0000P] where P=(Fo^2^+2Fc^2^)/3'
_refine_ls_weighting_scheme calc
_refine_ls_wR_factor_gt 0.1418
_refine_ls_wR_factor_ref 0.1936
_reflns_number_gt 5056
_reflns_number_total 10234
_reflns_threshold_expression >2sigma(I)
_cod_data_source_file om900504g_si_001.cif
_cod_data_source_block 8
_cod_depositor_comments
;
The following automatic conversions were performed:

'_symmetry_cell_setting' value 'Monoclinic' changed to 'monoclinic'
according to /home/saulius/struct/CIF-dictionaries/cif_core.dic
dictionary named 'cif_core.dic' version 2.4.2 from 2011-04-26.

Automatic conversion script
Id: cif_fix_values 1715 2011-07-08 13:25:40Z adriana 
;
_cod_original_cell_volume 5822(2)
_cod_original_sg_symbol_H-M P2(1)/c
_cod_database_code 4069920

loop_
_symmetry_equiv_pos_as_xyz
'x, y, z'
'-x, y+1/2, -z+1/2'
'-x, -y, -z'
'x, -y-1/2, z-1/2'

loop_
_atom_site_label
_atom_site_type_symbol
_atom_site_fract_x
_atom_site_fract_y
_atom_site_fract_z
_atom_site_U_iso_or_equiv
_atom_site_adp_type
_atom_site_occupancy
_atom_site_symmetry_multiplicity
_atom_site_calc_flag
_atom_site_refinement_flags
Zr2 Zr 0.53130(6) 0.348207(19) 0.36280(3) 0.0450(2) Uani 1 1 d .
Zr1 Zr 0.93339(6) 0.10084(2) 0.35211(3) 0.0528(2) Uani 1 1 d .
O3 O 0.5430(4) 0.31244(14) 0.4525(2) 0.0621(12) Uani 1 1 d .
O4 O 0.6364(4) 0.39647(14) 0.3886(2) 0.0645(12) Uani 1 1 d .
O5 O 0.3735(4) 0.37446(15) 0.3681(2) 0.0629(12) Uani 1 1 d .
O6 O 0.5330(4) 0.36961(14) 0.2353(2) 0.0561(11) Uani 1 1 d .
O7 O 0.4353(4) 0.28826(13) 0.3036(2) 0.0530(11) Uani 1 1 d .
O8 O 0.6995(4) 0.30908(15) 0.3173(2) 0.0621(12) Uani 1 1 d .
O1 O 1.0026(4) 0.11167(16) 0.2572(2) 0.0703(14) Uani 1 1 d .
O2 O 1.0236(5) 0.03538(17) 0.3708(3) 0.0868(16) Uani 1 1 d .
C1 C 0.7574(7) 0.0617(2) 0.3176(6) 0.093(3) Uani 1 1 d .
C2 C 0.7282(6) 0.1130(2) 0.3344(4) 0.0601(18) Uani 1 1 d .
C11 C 1.0055(11) 0.1214(3) 0.4823(8) 0.141(5) Uani 1 1 d .
C12 C 0.9667(8) 0.1622(3) 0.4272(5) 0.097(3) Uani 1 1 d .
C21 C 1.0555(7) 0.1171(3) 0.1851(4) 0.072(2) Uani 1 1 d .
C22 C 1.0081(11) 0.0811(4) 0.1337(5) 0.170(6) Uani 1 1 d .
H22A H 1.0359 0.0530 0.1529 0.254 Uiso 1 1 calc R
H22B H 1.0372 0.0855 0.0833 0.254 Uiso 1 1 calc R
H22C H 0.9207 0.0817 0.1319 0.254 Uiso 1 1 calc R
C23 C 1.1885(9) 0.1141(5) 0.1915(6) 0.185(6) Uani 1 1 d .
H23A H 1.2198 0.1378 0.2229 0.278 Uiso 1 1 calc R
H23B H 1.2214 0.1163 0.1416 0.278 Uiso 1 1 calc R
H23C H 1.2116 0.0863 0.2140 0.278 Uiso 1 1 calc R
C24 C 1.0149(15) 0.1601(5) 0.1555(7) 0.214(8) Uani 1 1 d .
H24A H 1.0470 0.1832 0.1879 0.322 Uiso 1 1 calc R
H24B H 0.9275 0.1613 0.1542 0.322 Uiso 1 1 calc R
H24C H 1.0434 0.1641 0.1048 0.322 Uiso 1 1 calc R
C25 C 1.1394(13) 0.0281(4) 0.4024(10) 0.220(9) Uani 1 1 d .
H25A H 1.1960 0.0478 0.3782 0.264 Uiso 1 1 calc R
H25B H 1.1396 0.0356 0.4562 0.264 Uiso 1 1 calc R
C26 C 1.1796(13) -0.0143(6) 0.3953(10) 0.203(8) Uani 1 1 d .
H26A H 1.1599 -0.0324 0.4389 0.244 Uiso 1 1 calc R
H26B H 1.2664 -0.0156 0.3875 0.244 Uiso 1 1 calc R
C27 C 1.1061(18) -0.0275(5) 0.3245(8) 0.209(8) Uani 1 1 d .
H27A H 1.1443 -0.0171 0.2788 0.251 Uiso 1 1 calc R
H27B H 1.0962 -0.0593 0.3215 0.251 Uiso 1 1 calc R
C28 C 0.9881(11) -0.0052(3) 0.3346(9) 0.171(6) Uani 1 1 d .
H28A H 0.9460 0.0001 0.2859 0.205 Uiso 1 1 calc R
H28B H 0.9360 -0.0225 0.3667 0.205 Uiso 1 1 calc R
C31 C 0.5681(9) 0.2972(3) 0.5282(4) 0.082(2) Uani 1 1 d .
C32 C 0.5669(13) 0.2471(3) 0.5279(5) 0.172(6) Uani 1 1 d .
H32A H 0.4867 0.2367 0.5137 0.258 Uiso 1 1 calc R
H32B H 0.5896 0.2363 0.5780 0.258 Uiso 1 1 calc R
H32C H 0.6238 0.2364 0.4920 0.258 Uiso 1 1 calc R
C33 C 0.6934(11) 0.3114(4) 0.5524(6) 0.161(5) Uani 1 1 d .
H33A H 0.6971 0.3431 0.5541 0.241 Uiso 1 1 calc R
H33B H 0.7503 0.3006 0.5165 0.241 Uiso 1 1 calc R
H33C H 0.7136 0.2996 0.6020 0.241 Uiso 1 1 calc R
C34 C 0.4749(13) 0.3155(5) 0.5768(5) 0.209(7) Uani 1 1 d .
H34A H 0.4787 0.3472 0.5757 0.314 Uiso 1 1 calc R
H34B H 0.4890 0.3053 0.6282 0.314 Uiso 1 1 calc R
H34C H 0.3959 0.3059 0.5584 0.314 Uiso 1 1 calc R
C35 C 0.6852(8) 0.4372(2) 0.4171(5) 0.077(2) Uani 1 1 d .
C36 C 0.8161(11) 0.4358(4) 0.4207(9) 0.195(7) Uani 1 1 d .
H36A H 0.8457 0.4327 0.3702 0.293 Uiso 1 1 calc R
H36B H 0.8429 0.4111 0.4513 0.293 Uiso 1 1 calc R
H36C H 0.8472 0.4627 0.4431 0.293 Uiso 1 1 calc R
C37 C 0.6473(14) 0.4428(4) 0.4986(6) 0.193(7) Uani 1 1 d .
H37A H 0.5602 0.4445 0.4997 0.289 Uiso 1 1 calc R
H37B H 0.6822 0.4695 0.5194 0.289 Uiso 1 1 calc R
H37C H 0.6755 0.4180 0.5285 0.289 Uiso 1 1 calc R
C38 C 0.6402(15) 0.4725(3) 0.3724(8) 0.240(10) Uani 1 1 d .
H38A H 0.6656 0.4690 0.3209 0.359 Uiso 1 1 calc R
H38B H 0.6714 0.4999 0.3927 0.359 Uiso 1 1 calc R
H38C H 0.5529 0.4728 0.3728 0.359 Uiso 1 1 calc R
C39 C 0.2569(7) 0.3890(3) 0.3907(5) 0.081(2) Uani 1 1 d .
C40 C 0.2726(11) 0.4259(4) 0.4459(9) 0.210(7) Uani 1 1 d .
H40A H 0.3137 0.4500 0.4222 0.315 Uiso 1 1 calc R
H40B H 0.3201 0.4159 0.4896 0.315 Uiso 1 1 calc R
H40C H 0.1942 0.4356 0.4617 0.315 Uiso 1 1 calc R
C41 C 0.1919(10) 0.3511(4) 0.4241(7) 0.161(5) Uani 1 1 d .
H41A H 0.1810 0.3283 0.3864 0.241 Uiso 1 1 calc R
H41B H 0.1138 0.3608 0.4405 0.241 Uiso 1 1 calc R
H41C H 0.2387 0.3398 0.4670 0.241 Uiso 1 1 calc R
C42 C 0.1873(10) 0.4063(5) 0.3230(7) 0.195(7) Uani 1 1 d .
H42A H 0.2291 0.4314 0.3029 0.292 Uiso 1 1 calc R
H42B H 0.1075 0.4151 0.3376 0.292 Uiso 1 1 calc R
H42C H 0.1804 0.3836 0.2848 0.292 Uiso 1 1 calc R
C43 C 0.4616(10) 0.4054(3) 0.2058(5) 0.117(4) Uani 1 1 d .
H43A H 0.4836 0.4326 0.2324 0.140 Uiso 1 1 calc R
H43B H 0.3759 0.3997 0.2127 0.140 Uiso 1 1 calc R
C44 C 0.4843(11) 0.4097(4) 0.1266(5) 0.128(4) Uani 1 1 d .
H44A H 0.4084 0.4074 0.0969 0.153 Uiso 1 1 calc R
H44B H 0.5201 0.4384 0.1168 0.153 Uiso 1 1 calc R
C45 C 0.5625(14) 0.3767(5) 0.1058(5) 0.197(8) Uani 1 1 d .
H45A H 0.6248 0.3885 0.0737 0.237 Uiso 1 1 calc R
H45B H 0.5185 0.3537 0.0779 0.237 Uiso 1 1 calc R
C46 C 0.6183(10) 0.3588(4) 0.1783(5) 0.137(5) Uani 1 1 d .
H46A H 0.6294 0.3270 0.1749 0.164 Uiso 1 1 calc R
H46B H 0.6966 0.3725 0.1897 0.164 Uiso 1 1 calc R
C47 C 0.3578(8) 0.2909(3) 0.2359(5) 0.097(3) Uani 1 1 d .
H47A H 0.4060 0.2903 0.1906 0.116 Uiso 1 1 calc R
H47B H 0.3109 0.3181 0.2356 0.116 Uiso 1 1 calc R
C48 C 0.2751(8) 0.2517(3) 0.2376(5) 0.096(3) Uani 1 1 d .
H48A H 0.1983 0.2593 0.2598 0.115 Uiso 1 1 calc R
H48B H 0.2593 0.2400 0.1867 0.115 Uiso 1 1 calc R
C49 C 0.3427(8) 0.2196(3) 0.2855(4) 0.083(2) Uani 1 1 d .
H49A H 0.4021 0.2038 0.2564 0.100 Uiso 1 1 calc R
H49B H 0.2883 0.1986 0.3083 0.100 Uiso 1 1 calc R
C50 C 0.4031(7) 0.2485(2) 0.3444(4) 0.073(2) Uani 1 1 d .
H50A H 0.3479 0.2552 0.3848 0.088 Uiso 1 1 calc R
H50B H 0.4751 0.2342 0.3666 0.088 Uiso 1 1 calc R
C51 C 0.7073(8) 0.2625(3) 0.3015(6) 0.107(3) Uani 1 1 d .
H51A H 0.6432 0.2538 0.2651 0.129 Uiso 1 1 calc R
H51B H 0.6988 0.2456 0.3479 0.129 Uiso 1 1 calc R
C52 C 0.8292(9) 0.2545(3) 0.2692(5) 0.114(3) Uani 1 1 d .
H52A H 0.8642 0.2271 0.2886 0.136 Uiso 1 1 calc R
H52B H 0.8232 0.2531 0.2140 0.136 Uiso 1 1 calc R
C53 C 0.9044(8) 0.2932(4) 0.2950(6) 0.114(3) Uani 1 1 d .
H53A H 0.9682 0.2839 0.3312 0.136 Uiso 1 1 calc R
H53B H 0.9416 0.3072 0.2520 0.136 Uiso 1 1 calc R
C54 C 0.8215(8) 0.3233(4) 0.3308(6) 0.124(4) Uani 1 1 d .
H54A H 0.8398 0.3244 0.3852 0.149 Uiso 1 1 calc R
H54B H 0.8315 0.3528 0.3102 0.149 Uiso 1 1 calc R
B3 B 0.6955(9) 0.0944(4) 0.2470(5) 0.090(3) Uani 1 1 d .
H3 H 0.7446 0.1050 0.1965 0.108 Uiso 1 1 calc R
B4 B 0.6426(10) 0.0397(4) 0.2573(7) 0.105(4) Uani 1 1 d .
H4 H 0.6555 0.0144 0.2131 0.126 Uiso 1 1 calc R
B5 B 0.6532(10) 0.0277(4) 0.3531(9) 0.127(5) Uani 1 1 d .
H5 H 0.6747 -0.0061 0.3726 0.153 Uiso 1 1 calc R
B6 B 0.7034(10) 0.0761(4) 0.4007(6) 0.098(4) Uani 1 1 d .
H6 H 0.7578 0.0741 0.4544 0.118 Uiso 1 1 calc R
B7 B 0.5983(8) 0.1291(4) 0.2908(6) 0.089(3) Uani 1 1 d .
H7 H 0.5825 0.1630 0.2699 0.107 Uiso 1 1 calc R
B8 B 0.5404(9) 0.0816(4) 0.2433(6) 0.097(3) Uani 1 1 d .
H8 H 0.4844 0.0835 0.1902 0.116 Uiso 1 1 calc R
B9 B 0.5152(9) 0.0411(4) 0.3130(7) 0.099(3) Uani 1 1 d .
H9 H 0.4434 0.0157 0.3085 0.118 Uiso 1 1 calc R
B10 B 0.5505(11) 0.0654(4) 0.3997(6) 0.113(4) Uani 1 1 d .
H10 H 0.5028 0.0570 0.4519 0.136 Uiso 1 1 calc R
B11 B 0.6006(9) 0.1189(4) 0.3840(6) 0.094(3) Uani 1 1 d .
H11 H 0.5852 0.1459 0.4247 0.112 Uiso 1 1 calc R
B12 B 0.4846(9) 0.0963(4) 0.3271(6) 0.095(3) Uani 1 1 d .
H12 H 0.3898 0.1078 0.3288 0.114 Uiso 1 1 calc R
B13 B 0.9082(13) 0.1627(5) 0.5129(11) 0.153(6) Uani 1 1 d .
H13 H 0.8112 0.1576 0.5238 0.183 Uiso 1 1 calc R
B14 B 1.0192(19) 0.1422(5) 0.5759(8) 0.161(7) Uani 1 1 d .
H14 H 0.9926 0.1244 0.6275 0.194 Uiso 1 1 calc R
B15 B 1.1465(12) 0.1271(4) 0.5244(6) 0.106(4) Uani 1 1 d .
H15 H 1.2068 0.0997 0.5422 0.128 Uiso 1 1 calc R
B16 B 1.1065(11) 0.1410(5) 0.4325(6) 0.112(5) Uani 1 1 d .
H16 H 1.1436 0.1215 0.3858 0.134 Uiso 1 1 calc R
B17 B 0.9581(10) 0.2099(3) 0.4722(5) 0.086(3) Uani 1 1 d .
H17 H 0.8936 0.2364 0.4563 0.103 Uiso 1 1 calc R
B18 B 1.005(2) 0.1987(5) 0.5663(7) 0.187(9) Uani 1 1 d .
H18 H 0.9748 0.2199 0.6131 0.225 Uiso 1 1 calc R
B19 B 1.1406(19) 0.1744(5) 0.5721(8) 0.164(8) Uani 1 1 d .
H19 H 1.1992 0.1783 0.6238 0.197 Uiso 1 1 calc R
B20 B 1.1979(11) 0.1741(5) 0.4825(10) 0.151(7) Uani 1 1 d .
H20 H 1.2954 0.1778 0.4717 0.181 Uiso 1 1 calc R
B21 B 1.0811(10) 0.1969(5) 0.4215(7) 0.130(5) Uani 1 1 d .
H21 H 1.0995 0.2158 0.3696 0.157 Uiso 1 1 calc R
B22 B 1.1098(17) 0.2179(5) 0.5057(10) 0.177(8) Uani 1 1 d .
H22 H 1.1503 0.2512 0.5105 0.212 Uiso 1 1 calc R

loop_
_atom_site_aniso_label
_atom_site_aniso_U_11
_atom_site_aniso_U_22
_atom_site_aniso_U_33
_atom_site_aniso_U_23
_atom_site_aniso_U_13
_atom_site_aniso_U_12
Zr2 0.0517(4) 0.0462(4) 0.0371(3) 0.0000(3) 0.0012(3) -0.0030(3)
Zr1 0.0517(4) 0.0591(4) 0.0471(4) -0.0030(3) -0.0058(3) -0.0029(3)
O3 0.078(3) 0.067(3) 0.042(2) 0.003(2) -0.001(2) -0.006(2)
O4 0.074(3) 0.061(3) 0.059(3) -0.008(2) -0.001(2) -0.010(2)
O5 0.061(3) 0.069(3) 0.060(3) -0.002(2) 0.016(2) 0.002(2)
O6 0.070(3) 0.061(3) 0.037(2) 0.010(2) 0.008(2) 0.007(2)
O7 0.059(3) 0.051(3) 0.048(2) 0.004(2) -0.007(2) -0.006(2)
O8 0.049(3) 0.067(3) 0.071(3) -0.006(2) 0.003(2) 0.007(2)
O1 0.058(3) 0.101(4) 0.052(3) -0.011(3) 0.004(2) -0.003(3)
O2 0.082(4) 0.071(4) 0.106(4) -0.013(3) -0.019(3) 0.018(3)
C1 0.049(5) 0.054(5) 0.176(9) -0.015(5) 0.005(5) -0.003(4)
C2 0.055(4) 0.062(4) 0.062(4) 0.003(4) -0.013(4) -0.009(3)
C11 0.107(9) 0.086(7) 0.226(14) -0.044(8) -0.068(10) -0.001(7)
C12 0.073(6) 0.099(7) 0.117(7) -0.056(6) -0.043(6) 0.018(5)
C21 0.062(5) 0.107(6) 0.046(4) -0.018(4) -0.002(4) -0.005(4)
C22 0.159(11) 0.253(15) 0.100(7) -0.088(9) 0.061(7) -0.088(11)
C23 0.066(7) 0.38(2) 0.112(8) -0.023(11) 0.013(6) -0.011(10)
C24 0.288(19) 0.195(15) 0.167(12) 0.102(11) 0.102(12) 0.090(13)
C25 0.182(14) 0.133(11) 0.33(2) -0.068(12) -0.151(14) 0.088(10)
C26 0.141(12) 0.237(18) 0.232(17) 0.090(15) 0.014(12) 0.105(12)
C27 0.32(2) 0.146(12) 0.168(13) 0.042(11) 0.072(14) 0.123(15)
C28 0.122(9) 0.070(7) 0.319(18) -0.044(9) -0.003(10) 0.030(7)
C31 0.126(8) 0.084(6) 0.034(4) 0.014(4) -0.010(4) -0.017(5)
C32 0.311(18) 0.116(9) 0.084(7) 0.052(6) -0.050(9) -0.057(10)
C33 0.176(12) 0.167(11) 0.132(9) 0.043(8) -0.086(9) -0.034(9)
C34 0.246(16) 0.34(2) 0.048(6) 0.039(9) 0.046(8) 0.112(15)
C35 0.082(6) 0.050(5) 0.099(6) 0.000(4) -0.010(5) -0.019(4)
C36 0.113(10) 0.124(10) 0.35(2) -0.072(12) -0.040(11) -0.037(8)
C37 0.32(2) 0.124(10) 0.132(10) -0.066(8) 0.007(11) -0.063(11)
C38 0.37(2) 0.075(7) 0.262(16) 0.055(9) -0.195(16) -0.077(10)
C39 0.065(6) 0.088(6) 0.092(6) -0.004(5) 0.035(5) 0.013(5)
C40 0.125(11) 0.204(13) 0.306(19) -0.161(14) 0.077(11) -0.005(9)
C41 0.104(9) 0.166(11) 0.218(13) 0.041(10) 0.087(9) -0.001(8)
C42 0.109(9) 0.308(19) 0.170(11) 0.080(12) 0.043(8) 0.125(11)
C43 0.163(10) 0.112(7) 0.077(6) 0.039(5) 0.036(6) 0.079(7)
C44 0.156(10) 0.155(10) 0.072(6) 0.038(6) 0.012(6) 0.058(8)
C45 0.319(19) 0.216(14) 0.061(6) 0.055(7) 0.076(9) 0.153(14)
C46 0.163(10) 0.189(11) 0.063(5) 0.037(6) 0.051(6) 0.091(9)
C47 0.115(7) 0.077(6) 0.094(6) 0.016(5) -0.063(5) -0.023(5)
C48 0.087(6) 0.074(6) 0.121(7) 0.001(5) -0.045(6) -0.021(5)
C49 0.090(6) 0.075(5) 0.083(5) -0.004(5) -0.006(5) -0.017(5)
C50 0.090(6) 0.061(5) 0.067(5) 0.006(4) -0.002(4) -0.016(4)
C51 0.096(7) 0.070(6) 0.157(9) -0.014(6) 0.021(6) 0.018(5)
C52 0.098(8) 0.133(9) 0.110(7) -0.024(7) 0.017(6) 0.043(7)
C53 0.067(6) 0.147(10) 0.128(8) -0.001(7) 0.023(6) 0.003(7)
C54 0.060(6) 0.140(9) 0.172(10) -0.048(8) -0.009(6) 0.024(6)
B3 0.084(7) 0.130(9) 0.056(5) -0.009(6) 0.004(5) -0.029(7)
B4 0.077(8) 0.111(9) 0.127(9) -0.062(8) -0.003(7) -0.004(7)
B5 0.072(8) 0.088(8) 0.220(15) 0.052(9) -0.032(9) -0.028(6)
B6 0.082(8) 0.133(10) 0.077(7) 0.037(7) -0.024(6) -0.036(7)
B7 0.058(6) 0.085(7) 0.121(9) 0.006(6) -0.016(6) 0.005(5)
B8 0.057(6) 0.140(10) 0.092(7) -0.009(7) -0.012(5) -0.022(6)
B9 0.062(7) 0.091(8) 0.142(10) -0.024(7) -0.001(7) -0.028(6)
B10 0.107(10) 0.167(12) 0.065(6) -0.007(7) 0.008(6) -0.058(9)
B11 0.075(7) 0.100(8) 0.106(8) -0.034(7) 0.007(6) -0.008(6)
B12 0.057(6) 0.107(8) 0.120(9) -0.017(7) -0.002(6) 0.004(6)
B13 0.102(11) 0.125(12) 0.237(19) 0.054(13) 0.083(12) -0.011(9)
B14 0.24(2) 0.142(14) 0.101(10) 0.034(10) 0.054(12) 0.006(15)
B15 0.133(10) 0.090(8) 0.091(7) 0.004(6) -0.060(8) -0.020(7)
B16 0.074(8) 0.185(14) 0.073(7) -0.039(8) -0.043(6) 0.056(8)
B17 0.113(9) 0.078(7) 0.066(6) -0.015(5) 0.004(6) -0.005(6)
B18 0.39(3) 0.108(12) 0.066(8) -0.026(8) 0.001(13) 0.049(17)
B19 0.27(2) 0.101(10) 0.107(10) -0.010(9) -0.133(13) -0.018(13)
B20 0.067(8) 0.166(14) 0.215(18) 0.081(13) -0.053(10) -0.019(9)
B21 0.067(8) 0.234(17) 0.091(8) 0.074(10) 0.006(6) 0.016(9)
B22 0.210(18) 0.113(11) 0.196(16) 0.044(11) -0.136(14) -0.098(12)

loop_
_atom_type_symbol
_atom_type_description
_atom_type_scat_dispersion_real
_atom_type_scat_dispersion_imag
_atom_type_scat_source
C C 0.0033 0.0016 'International Tables Vol C Tables 4.2.6.8 and 6.1.1.4'
H H 0.0000 0.0000 'International Tables Vol C Tables 4.2.6.8 and 6.1.1.4'
B B 0.0013 0.0007 'International Tables Vol C Tables 4.2.6.8 and 6.1.1.4'
O O 0.0106 0.0060 'International Tables Vol C Tables 4.2.6.8 and 6.1.1.4'
Zr Zr -2.9673 0.5597 'International Tables Vol C Tables 4.2.6.8 and 6.1.1.4'

loop_
_geom_angle_atom_site_label_1
_geom_angle_atom_site_label_2
_geom_angle_atom_site_label_3
_geom_angle
O4 Zr2 O3 102.44(18)
O4 Zr2 O5 102.34(19)
O3 Zr2 O5 103.27(19)
O4 Zr2 O7 164.84(17)
O3 Zr2 O7 86.75(16)
O5 Zr2 O7 86.97(17)
O4 Zr2 O6 89.43(17)
O3 Zr2 O6 161.07(17)
O5 Zr2 O6 88.26(17)
O7 Zr2 O6 78.81(14)
O4 Zr2 O8 89.34(18)
O3 Zr2 O8 87.96(17)
O5 Zr2 O8 161.43(16)
O7 Zr2 O8 78.85(15)
O6 Zr2 O8 77.35(15)
O1 Zr1 O2 95.3(2)
O1 Zr1 C2 106.2(2)
O2 Zr1 C2 126.2(2)
O1 Zr1 C12 107.8(3)
O2 Zr1 C12 124.8(2)
C2 Zr1 C12 94.8(3)
O1 Zr1 C1 102.5(3)
O2 Zr1 C1 87.0(2)
C2 Zr1 C1 40.8(2)
C12 Zr1 C1 132.3(3)
O1 Zr1 C11 130.3(4)
O2 Zr1 C11 87.8(3)
C2 Zr1 C11 111.5(4)
C12 Zr1 C11 39.4(3)
C1 Zr1 C11 127.2(4)
O1 Zr1 B16 95.0(3)
O2 Zr1 B16 91.2(3)
C2 Zr1 B16 133.5(3)
C12 Zr1 B16 38.8(3)
C1 Zr1 B16 162.5(4)
C11 Zr1 B16 35.3(4)
O1 Zr1 B6 135.5(2)
O2 Zr1 B6 96.8(3)
C2 Zr1 B6 35.9(3)
C12 Zr1 B6 99.7(4)
C1 Zr1 B6 36.1(3)
C11 Zr1 B6 92.8(4)
B16 Zr1 B6 127.2(4)
C31 O3 Zr2 163.1(4)
C35 O4 Zr2 164.1(5)
C39 O5 Zr2 165.4(5)
C43 O6 C46 106.6(5)
C43 O6 Zr2 122.5(4)
C46 O6 Zr2 129.4(4)
C47 O7 C50 107.9(5)
C47 O7 Zr2 124.8(4)
C50 O7 Zr2 122.7(3)
C54 O8 C51 105.4(6)
C54 O8 Zr2 122.6(5)
C51 O8 Zr2 127.5(5)
C21 O1 Zr1 176.6(5)
C25 O2 C28 105.9(8)
C25 O2 Zr1 126.6(6)
C28 O2 Zr1 125.6(6)
C2 C1 B6 60.4(5)
C2 C1 B5 112.2(8)
B6 C1 B5 64.0(7)
C2 C1 B3 59.9(5)
B6 C1 B3 110.0(7)
B5 C1 B3 111.4(7)
C2 C1 B4 109.4(6)
B6 C1 B4 111.1(7)
B5 C1 B4 60.2(6)
B3 C1 B4 61.4(6)
C2 C1 Zr1 68.5(3)
B6 C1 Zr1 87.6(5)
B5 C1 Zr1 142.0(7)
B3 C1 Zr1 101.5(5)
B4 C1 Zr1 157.6(7)
C1 C2 B6 61.0(6)
C1 C2 B3 62.9(6)
B6 C2 B3 112.9(6)
C1 C2 B7 111.7(6)
B6 C2 B7 111.3(7)
B3 C2 B7 61.4(5)
C1 C2 B11 111.8(6)
B6 C2 B11 62.9(6)
B3 C2 B11 110.9(6)
B7 C2 B11 59.5(6)
C1 C2 Zr1 70.7(4)
B6 C2 Zr1 89.0(5)
B3 C2 Zr1 104.5(5)
B7 C2 Zr1 158.4(6)
B11 C2 Zr1 141.1(5)
B16 C11 C12 63.4(8)
B16 C11 B15 63.1(7)
C12 C11 B15 113.6(9)
B16 C11 B13 111.1(9)
C12 C11 B13 59.1(7)
B15 C11 B13 110.7(9)
B16 C11 B14 110.5(9)
C12 C11 B14 107.5(8)
B15 C11 B14 60.8(8)
B13 C11 B14 59.3(9)
B16 C11 Zr1 77.8(7)
C12 C11 Zr1 64.5(5)
B15 C11 Zr1 133.2(10)
B13 C11 Zr1 106.6(8)
B14 C11 Zr1 165.2(10)
C11 C12 B21 109.7(7)
C11 C12 B17 113.5(7)
B21 C12 B17 61.8(7)
C11 C12 B13 64.3(8)
B21 C12 B13 111.8(8)
B17 C12 B13 61.7(7)
C11 C12 B16 56.6(7)
B21 C12 B16 62.7(7)
B17 C12 B16 112.2(7)
B13 C12 B16 109.9(9)
C11 C12 Zr1 76.2(5)
B21 C12 Zr1 126.0(8)
B17 C12 Zr1 166.1(6)
B13 C12 Zr1 118.0(8)
B16 C12 Zr1 81.4(5)
O1 C21 C23 111.4(6)
O1 C21 C24 106.8(7)
C23 C21 C24 111.9(10)
O1 C21 C22 107.9(7)
C23 C21 C22 109.1(9)
C24 C21 C22 109.7(9)
C26 C25 O2 114.0(11)
C25 C26 C27 99.1(11)
C28 C27 C26 103.1(12)
O2 C28 C27 102.6(11)
O3 C31 C34 107.8(7)
O3 C31 C33 108.6(7)
C34 C31 C33 112.7(9)
O3 C31 C32 108.6(6)
C34 C31 C32 111.9(10)
C33 C31 C32 107.2(9)
C38 C35 O4 109.8(7)
C38 C35 C36 112.3(10)
O4 C35 C36 110.7(7)
C38 C35 C37 109.8(11)
O4 C35 C37 108.4(7)
C36 C35 C37 105.7(9)
O5 C39 C41 108.9(7)
O5 C39 C40 109.2(7)
C41 C39 C40 111.7(10)
O5 C39 C42 109.2(7)
C41 C39 C42 110.3(10)
C40 C39 C42 107.6(10)
O6 C43 C44 108.0(7)
C45 C44 C43 109.1(8)
C44 C45 C46 106.2(8)
O6 C46 C45 104.6(8)
O7 C47 C48 106.3(6)
C49 C48 C47 103.9(6)
C48 C49 C50 102.5(6)
O7 C50 C49 104.6(5)
O8 C51 C52 107.0(7)
C53 C52 C51 104.6(8)
C54 C53 C52 105.9(8)
O8 C54 C53 110.1(8)
C2 B3 B7 59.5(5)
C2 B3 C1 57.2(5)
B7 B3 C1 105.6(7)
C2 B3 B8 106.7(7)
B7 B3 B8 61.7(6)
C1 B3 B8 105.1(7)
C2 B3 B4 106.5(7)
B7 B3 B4 108.5(8)
C1 B3 B4 60.5(6)
B8 B3 B4 58.1(6)
B8 B4 B5 108.5(9)
B8 B4 B9 61.5(6)
B5 B4 B9 58.8(7)
B8 B4 C1 105.2(7)
B5 B4 C1 57.7(6)
B9 B4 C1 103.2(7)
B8 B4 B3 60.5(6)
B5 B4 B3 106.6(7)
B9 B4 B3 108.1(8)
C1 B4 B3 58.1(5)
C1 B5 B9 108.2(8)
C1 B5 B4 62.0(7)
B9 B5 B4 61.0(7)
C1 B5 B6 57.3(5)
B9 B5 B6 105.0(9)
B4 B5 B6 107.3(8)
C1 B5 B10 103.1(8)
B9 B5 B10 58.5(6)
B4 B5 B10 106.6(8)
B6 B5 B10 57.1(7)
C2 B6 C1 58.6(5)
C2 B6 B10 108.0(7)
C1 B6 B10 109.0(7)
C2 B6 B11 59.8(6)
C1 B6 B11 107.5(7)
B10 B6 B11 60.4(7)
C2 B6 B5 106.6(7)
C1 B6 B5 58.7(7)
B10 B6 B5 63.1(6)
B11 B6 B5 110.4(7)
C2 B6 Zr1 55.1(4)
C1 B6 Zr1 56.3(4)
B10 B6 Zr1 161.0(6)
B11 B6 Zr1 109.8(6)
B5 B6 Zr1 110.4(7)
B11 B7 C2 60.8(5)
B11 B7 B3 110.1(7)
C2 B7 B3 59.1(5)
B11 B7 B12 61.3(6)
C2 B7 B12 106.3(7)
B3 B7 B12 106.7(8)
B11 B7 B8 107.8(8)
C2 B7 B8 105.5(7)
B3 B7 B8 60.5(6)
B12 B7 B8 57.1(6)
B12 B8 B4 109.4(8)
B12 B8 B3 107.2(7)
B4 B8 B3 61.5(6)
B12 B8 B9 60.2(6)
B4 B8 B9 60.2(7)
B3 B8 B9 107.9(7)
B12 B8 B7 60.4(6)
B4 B8 B7 108.2(7)
B3 B8 B7 57.8(5)
B9 B8 B7 107.5(7)
B5 B9 B10 64.2(7)
B5 B9 B12 110.3(8)
B10 B9 B12 59.9(7)
B5 B9 B4 60.1(7)
B10 B9 B4 110.3(7)
B12 B9 B4 105.7(8)
B5 B9 B8 107.1(8)
B10 B9 B8 106.3(7)
B12 B9 B8 57.4(6)
B4 B9 B8 58.4(7)
B6 B10 B12 107.0(8)
B6 B10 B9 106.2(8)
B12 B10 B9 60.1(6)
B6 B10 B11 60.6(6)
B12 B10 B11 60.2(7)
B9 B10 B11 108.7(8)
B6 B10 B5 59.8(7)
B12 B10 B5 105.0(8)
B9 B10 B5 57.2(6)
B11 B10 B5 107.9(8)
B7 B11 C2 59.7(5)
B7 B11 B12 61.4(6)
C2 B11 B12 105.6(7)
B7 B11 B10 109.5(7)
C2 B11 B10 104.9(8)
B12 B11 B10 59.4(6)
B7 B11 B6 106.8(8)
C2 B11 B6 57.3(5)
B12 B11 B6 105.3(7)
B10 B11 B6 59.0(6)
B8 B12 B10 110.4(8)
B8 B12 B9 62.4(7)
B10 B12 B9 60.0(7)
B8 B12 B11 109.1(8)
B10 B12 B11 60.4(6)
B9 B12 B11 108.8(8)
B8 B12 B7 62.5(6)
B10 B12 B7 107.0(7)
B9 B12 B7 110.7(8)
B11 B12 B7 57.4(6)
C12 B13 B17 58.9(6)
C12 B13 B14 106.8(10)
B17 B13 B14 109.8(11)
C12 B13 C11 56.6(8)
B17 B13 C11 105.1(10)
B14 B13 C11 60.9(8)
C12 B13 B18 104.0(9)
B17 B13 B18 60.5(7)
B14 B13 B18 59.0(9)
C11 B13 B18 104.0(11)
B19 B14 B18 59.1(11)
B19 B14 B13 108.4(10)
B18 B14 B13 61.4(10)
B19 B14 B15 58.1(10)
B18 B14 B15 106.2(12)
B13 B14 B15 108.7(10)
B19 B14 C11 102.4(11)
B18 B14 C11 104.9(10)
B13 B14 C11 59.8(9)
B15 B14 C11 58.0(7)
B19 B15 C11 104.8(10)
B19 B15 B20 61.3(9)
C11 B15 B20 102.0(8)
B19 B15 B16 104.6(9)
C11 B15 B16 54.2(6)
B20 B15 B16 57.8(8)
B19 B15 B14 58.0(10)
C11 B15 B14 61.2(9)
B20 B15 B14 106.8(10)
B16 B15 B14 103.9(9)
C11 B16 B20 111.5(9)
C11 B16 C12 60.1(7)
B20 B16 C12 109.9(9)
C11 B16 B15 62.7(8)
B20 B16 B15 61.0(7)
C12 B16 B15 110.7(10)
C11 B16 B21 108.7(8)
B20 B16 B21 63.7(8)
C12 B16 B21 58.1(6)
B15 B16 B21 112.4(8)
C11 B16 Zr1 66.9(6)
B20 B16 Zr1 169.4(8)
C12 B16 Zr1 59.8(4)
B15 B16 Zr1 123.4(9)
B21 B16 Zr1 106.4(6)
C12 B17 B21 59.0(7)
C12 B17 B13 59.4(8)
B21 B17 B13 107.6(9)
C12 B17 B18 105.3(8)
B21 B17 B18 103.9(10)
B13 B17 B18 61.7(9)
C12 B17 B22 102.2(9)
B21 B17 B22 56.2(9)
B13 B17 B22 107.0(9)
B18 B17 B22 58.0(10)
B19 B18 B22 63.9(13)
B19 B18 B14 58.4(10)
B22 B18 B14 109.7(14)
B19 B18 B17 112.1(12)
B22 B18 B17 61.6(7)
B14 B18 B17 108.0(10)
B19 B18 B13 106.3(9)
B22 B18 B13 106.8(9)
B14 B18 B13 59.5(9)
B17 B18 B13 57.8(8)
B14 B19 B15 63.9(8)
B14 B19 B18 62.5(12)
B15 B19 B18 113.6(10)
B14 B19 B20 111.0(9)
B15 B19 B20 60.7(9)
B18 B19 B20 107.7(9)
B14 B19 B22 109.0(11)
B15 B19 B22 108.4(10)
B18 B19 B22 59.0(10)
B20 B19 B22 58.1(10)
B16 B20 B22 105.0(8)
B16 B20 B15 61.2(8)
B22 B20 B15 110.2(12)
B16 B20 B19 104.7(10)
B22 B20 B19 63.0(10)
B15 B20 B19 58.0(8)
B16 B20 B21 60.1(7)
B22 B20 B21 55.8(8)
B15 B20 B21 109.8(9)
B19 B20 B21 105.6(11)
B22 B21 C12 108.6(9)
B22 B21 B17 64.2(10)
C12 B21 B17 59.2(6)
B22 B21 B16 104.9(8)
C12 B21 B16 59.2(7)
B17 B21 B16 107.3(9)
B22 B21 B20 59.6(9)
C12 B21 B20 104.8(9)
B17 B21 B20 110.3(9)
B16 B21 B20 56.2(7)
B21 B22 B20 64.6(10)
B21 B22 B18 108.6(9)
B20 B22 B18 106.8(10)
B21 B22 B17 59.6(6)
B20 B22 B17 110.6(9)
B18 B22 B17 60.4(10)
B21 B22 B19 109.3(11)
B20 B22 B19 59.0(9)
B18 B22 B19 57.1(10)
B17 B22 B19 105.7(10)

loop_
_geom_bond_atom_site_label_1
_geom_bond_atom_site_label_2
_geom_bond_distance
Zr2 O4 1.905(4)
Zr2 O3 1.909(4)
Zr2 O5 1.912(5)
Zr2 O7 2.323(4)
Zr2 O6 2.330(4)
Zr2 O8 2.357(4)
Zr1 O1 1.884(4)
Zr1 O2 2.231(5)
Zr1 C2 2.295(7)
Zr1 C12 2.295(7)
Zr1 C1 2.328(7)
Zr1 C11 2.470(12)
Zr1 B16 2.625(12)
Zr1 B6 2.798(11)
O3 C31 1.424(7)
O4 C35 1.426(8)
O5 C39 1.425(8)
O6 C43 1.423(8)
O6 C46 1.433(9)
O7 C47 1.439(7)
O7 C50 1.451(7)
O8 C54 1.419(9)
O8 C51 1.437(8)
O1 C21 1.420(8)
O2 C25 1.388(11)
O2 C28 1.429(11)
C1 C2 1.612(10)
C1 B6 1.651(14)
C1 B5 1.675(14)
C1 B3 1.708(13)
C1 B4 1.750(12)
C2 B6 1.641(11)
C2 B3 1.660(11)
C2 B7 1.667(11)
C2 B11 1.686(12)
C11 B16 1.553(17)
C11 C12 1.613(14)
C11 B15 1.702(14)
C11 B13 1.740(19)
C11 B14 1.760(19)
C12 B21 1.643(16)
C12 B17 1.648(12)
C12 B13 1.657(18)
C12 B16 1.663(13)
C21 C23 1.464(11)
C21 C24 1.464(13)
C21 C22 1.496(11)
C25 C26 1.363(16)
C26 C27 1.510(19)
C27 C28 1.478(17)
C31 C34 1.464(13)
C31 C33 1.489(12)
C31 C32 1.516(12)
C35 C38 1.405(11)
C35 C36 1.438(13)
C35 C37 1.512(13)
C39 C41 1.480(11)
C39 C40 1.482(12)
C39 C42 1.484(12)
C43 C44 1.425(10)
C44 C45 1.372(12)
C45 C46 1.493(12)
C47 C48 1.496(10)
C48 C49 1.465(10)
C49 C50 1.490(9)
C51 C52 1.493(11)
C52 C53 1.491(12)
C53 C54 1.447(11)
B3 B7 1.699(14)
B3 B8 1.747(13)
B3 B4 1.764(15)
B4 B8 1.704(16)
B4 B5 1.720(17)
B4 B9 1.736(15)
B5 B9 1.698(15)
B5 B6 1.762(16)
B5 B10 1.818(18)
B6 B10 1.711(15)
B6 B11 1.737(15)
B7 B11 1.663(14)
B7 B12 1.733(15)
B7 B8 1.767(14)
B8 B12 1.673(15)
B8 B9 1.758(15)
B9 B10 1.722(14)
B9 B12 1.722(14)
B10 B12 1.719(16)
B10 B11 1.735(16)
B11 B12 1.732(14)
B13 B17 1.695(15)
B13 B14 1.73(2)
B13 B18 1.76(2)
B14 B19 1.65(2)
B14 B18 1.72(2)
B14 B15 1.75(2)
B15 B19 1.657(18)
B15 B20 1.705(17)
B15 B16 1.708(14)
B16 B20 1.648(18)
B16 B21 1.721(19)
B17 B21 1.691(15)
B17 B18 1.743(17)
B17 B22 1.764(18)
B18 B19 1.67(3)
B18 B22 1.70(3)
B19 B20 1.71(2)
B19 B22 1.782(19)
B20 B22 1.70(2)
B20 B21 1.779(16)
B21 B22 1.63(2)
